data_2227661
loop_
_publ_author_name
'Narayan, Gopinathan'
'Rath, Nigam P.'
'Das, Suresh'

_publ_section_title
;
 (1<i>E</i>,3<i>E</i>)-1,4-Bis(4-methoxyphenyl)buta-1,3-diene
;
_journal_coeditor_code IS2575
_journal_issue 10
_journal_name_full 'Acta Crystallographica Section E'
_journal_page_first o2678
_journal_paper_doi 10.1107/S1600536810037141
_journal_volume 66
_journal_year 2010
_chemical_formula_iupac 'C18 H18 O2'
_chemical_formula_moiety 'C18 H18 O2'
_chemical_formula_sum 'C18 H18 O2'
_chemical_formula_weight 266.32
_chemical_name_systematic
;
(1<i>E</i>,3<i>E</i>)-1,4-Bis(4-methoxyphenyl)buta-1,3-diene
;
_space_group_IT_number 61
_symmetry_cell_setting orthorhombic
_symmetry_space_group_name_Hall '-P 2ac 2ab'
_symmetry_space_group_name_H-M 'P b c a'
_atom_sites_solution_hydrogens geom
_atom_sites_solution_primary direct
_atom_sites_solution_secondary difmap
_audit_creation_method SHELXL-97
_cell_angle_alpha 90.00
_cell_angle_beta 90.00
_cell_angle_gamma 90.00
_cell_formula_units_Z 4
_cell_length_a 7.3543(3)
_cell_length_b 6.2617(3)
_cell_length_c 31.3872(13)
_cell_measurement_reflns_used 7512
_cell_measurement_temperature 293(2)
_cell_measurement_theta_max 23.60
_cell_measurement_theta_min 2.60
_cell_volume 1445.39(11)
_computing_cell_refinement 'SAINT (Bruker, 2001)'
_computing_data_collection 'APEX2 (Bruker, 2001)'
_computing_data_reduction 'SAINT (Bruker, 2001)'
_computing_molecular_graphics 'SHELXTL (Sheldrick, 2008)'
_computing_publication_material 'SHELXTL (Sheldrick, 2008)'
_computing_structure_refinement 'SHELXL97 (Sheldrick, 2008)'
_computing_structure_solution 'SHELXS97 (Sheldrick, 2008)'
_diffrn_ambient_temperature 293(2)
_diffrn_measured_fraction_theta_full 1.000
_diffrn_measured_fraction_theta_max 1.000
_diffrn_measurement_device_type 'Bruker X8 APEXII CCD area-detector'
_diffrn_measurement_method '\f and \w scans'
_diffrn_radiation_monochromator graphite
_diffrn_radiation_source 'fine-focus sealed tube'
_diffrn_radiation_type MoK\a
_diffrn_radiation_wavelength 0.71073
_diffrn_reflns_av_R_equivalents 0.0356
_diffrn_reflns_av_sigmaI/netI 0.0163
_diffrn_reflns_limit_h_max 9
_diffrn_reflns_limit_h_min -8
_diffrn_reflns_limit_k_max 8
_diffrn_reflns_limit_k_min -8
_diffrn_reflns_limit_l_max 37
_diffrn_reflns_limit_l_min -40
_diffrn_reflns_number 40427
_diffrn_reflns_theta_full 27.47
_diffrn_reflns_theta_max 27.47
_diffrn_reflns_theta_min 1.30
_exptl_absorpt_coefficient_mu 0.078
_exptl_absorpt_correction_T_max 0.9830
_exptl_absorpt_correction_T_min 0.9807
_exptl_absorpt_correction_type numerical
_exptl_absorpt_process_details '(<i>SADABS</i>; Sheldrick, 2006)'
_exptl_crystal_colour colourless
_exptl_crystal_density_diffrn 1.224
_exptl_crystal_density_method 'not measured'
_exptl_crystal_description pyramidal
_exptl_crystal_F_000 568
_exptl_crystal_size_max 0.25
_exptl_crystal_size_mid 0.22
_exptl_crystal_size_min 0.22
_refine_diff_density_max 0.126
_refine_diff_density_min -0.129
_refine_ls_extinction_method none
_refine_ls_goodness_of_fit_ref 1.075
_refine_ls_hydrogen_treatment constr
_refine_ls_matrix_type full
_refine_ls_number_parameters 92
_refine_ls_number_reflns 1658
_refine_ls_number_restraints 0
_refine_ls_restrained_S_all 1.075
_refine_ls_R_factor_all 0.0611
_refine_ls_R_factor_gt 0.0449
_refine_ls_shift/su_max 0.000
_refine_ls_shift/su_mean 0.000
_refine_ls_structure_factor_coef Fsqd
_refine_ls_weighting_details 'calc w=1/[\s^2^(Fo^2^)+(0.0429P)^2^+0.3178P] where P=(Fo^2^+2Fc^2^)/3'
_refine_ls_weighting_scheme calc
_refine_ls_wR_factor_gt 0.1023
_refine_ls_wR_factor_ref 0.1097
_reflns_number_gt 1287
_reflns_number_total 1658
_reflns_threshold_expression I>2sigma(I)
_cod_data_source_file is2575.cif
_cod_data_source_block I
_cod_database_code 2227661
_cod_database_fobs_code 2227661

loop_
_symmetry_equiv_pos_as_xyz
'x, y, z'
'-x+1/2, -y, z+1/2'
'-x, y+1/2, -z+1/2'
'x+1/2, -y+1/2, -z'
'-x, -y, -z'
'x-1/2, y, -z-1/2'
'x, -y-1/2, z-1/2'
'-x-1/2, y-1/2, z'

loop_
_atom_site_type_symbol
_atom_site_label
_atom_site_fract_x
_atom_site_fract_y
_atom_site_fract_z
_atom_site_U_iso_or_equiv
_atom_site_adp_type
_atom_site_calc_flag
_atom_site_refinement_flags
_atom_site_occupancy
_atom_site_disorder_assembly
_atom_site_disorder_group
O O1 -0.01884(15) 0.42509(16) 0.19955(3) 0.0584(3) Uani d . 1 . .
C C1 -0.00667(17) 0.4944(2) 0.15818(4) 0.0420(3) Uani d . 1 . .
C C2 0.07908(18) 0.3855(2) 0.12580(4) 0.0458(3) Uani d . 1 . .
H H2 0.1341 0.2543 0.1310 0.055 Uiso calc R 1 . .
C C3 0.08211(18) 0.4740(2) 0.08547(4) 0.0441(3) Uani d . 1 . .
H H3 0.1386 0.3988 0.0636 0.053 Uiso calc R 1 . .
C C4 0.00422(16) 0.6707(2) 0.07623(4) 0.0396(3) Uani d . 1 . .
C C5 -0.08465(17) 0.7752(2) 0.10963(4) 0.0440(3) Uani d . 1 . .
H H5 -0.1411 0.9056 0.1046 0.053 Uiso calc R 1 . .
C C6 -0.09002(18) 0.6884(2) 0.14980(4) 0.0455(3) Uani d . 1 . .
H H6 -0.1501 0.7605 0.1716 0.055 Uiso calc R 1 . .
C C7 0.02594(18) 0.7620(2) 0.03382(4) 0.0452(3) Uani d . 1 . .
H H7 0.0769 0.6729 0.0133 0.054 Uiso calc R 1 . .
C C8 -0.01863(18) 0.9584(2) 0.02086(4) 0.0461(3) Uani d . 1 . .
H H8 -0.0777 1.0472 0.0402 0.055 Uiso calc R 1 . .
C C9 0.0738(3) 0.2339(3) 0.21039(5) 0.0789(6) Uani d . 1 . .
H H9A 0.0254 0.1176 0.1940 0.118 Uiso calc R 1 . .
H H9B 0.0577 0.2050 0.2402 0.118 Uiso calc R 1 . .
H H9C 0.2010 0.2497 0.2043 0.118 Uiso calc R 1 . .

loop_
_atom_site_aniso_label
_atom_site_aniso_U_11
_atom_site_aniso_U_22
_atom_site_aniso_U_33
_atom_site_aniso_U_12
_atom_site_aniso_U_13
_atom_site_aniso_U_23
O1 0.0773(7) 0.0568(6) 0.0410(6) 0.0056(6) 0.0018(5) 0.0061(5)
C1 0.0447(7) 0.0442(7) 0.0371(7) -0.0047(6) -0.0013(5) 0.0012(6)
C2 0.0485(8) 0.0395(7) 0.0495(8) 0.0068(6) 0.0004(6) 0.0015(6)
C3 0.0454(7) 0.0431(7) 0.0439(7) 0.0041(6) 0.0049(6) -0.0034(6)
C4 0.0366(6) 0.0405(7) 0.0416(7) -0.0029(5) -0.0018(5) -0.0007(5)
C5 0.0446(7) 0.0395(7) 0.0479(8) 0.0056(6) 0.0001(6) -0.0005(6)
C6 0.0485(8) 0.0439(7) 0.0441(7) 0.0043(6) 0.0036(6) -0.0047(6)
C7 0.0464(7) 0.0484(8) 0.0407(7) -0.0010(6) -0.0012(6) -0.0009(6)
C8 0.0463(7) 0.0488(8) 0.0430(7) -0.0031(6) -0.0036(6) 0.0015(6)
C9 0.1102(16) 0.0692(11) 0.0574(10) 0.0158(11) -0.0010(10) 0.0204(9)

loop_
_atom_type_symbol
_atom_type_description
_atom_type_scat_dispersion_real
_atom_type_scat_dispersion_imag
_atom_type_scat_source
C C 0.0033 0.0016 'International Tables Vol C Tables 4.2.6.8 and 6.1.1.4'
H H 0.0000 0.0000 'International Tables Vol C Tables 4.2.6.8 and 6.1.1.4'
O O 0.0106 0.0060 'International Tables Vol C Tables 4.2.6.8 and 6.1.1.4'

loop_
_geom_angle_atom_site_label_1
_geom_angle_atom_site_label_2
_geom_angle_atom_site_label_3
_geom_angle_site_symmetry_1
_geom_angle_site_symmetry_3
_geom_angle
_geom_angle_publ_flag
C1 O1 C9 . . 117.55(12) ?
O1 C1 C2 . . 124.87(12) ?
O1 C1 C6 . . 115.34(12) ?
C2 C1 C6 . . 119.78(12) ?
C1 C2 C3 . . 119.00(12) ?
C1 C2 H2 . . 120.5 ?
C3 C2 H2 . . 120.5 ?
C2 C3 C4 . . 122.70(12) ?
C2 C3 H3 . . 118.6 ?
C4 C3 H3 . . 118.6 ?
C3 C4 C5 . . 116.82(12) ?
C3 C4 C7 . . 119.55(12) ?
C5 C4 C7 . . 123.56(12) ?
C6 C5 C4 . . 121.12(12) ?
C6 C5 H5 . . 119.4 ?
C4 C5 H5 . . 119.4 ?
C5 C6 C1 . . 120.54(12) ?
C5 C6 H6 . . 119.7 ?
C1 C6 H6 . . 119.7 ?
C8 C7 C4 . . 127.73(13) ?
C8 C7 H7 . . 116.1 ?
C4 C7 H7 . . 116.1 ?
C7 C8 C8 . 5_575 124.37(17) ?
C7 C8 H8 . . 117.8 ?
C8 C8 H8 5_575 . 117.8 ?
O1 C9 H9A . . 109.5 ?
O1 C9 H9B . . 109.5 ?
H9A C9 H9B . . 109.5 ?
O1 C9 H9C . . 109.5 ?
H9A C9 H9C . . 109.5 ?
H9B C9 H9C . . 109.5 ?

loop_
_geom_bond_atom_site_label_1
_geom_bond_atom_site_label_2
_geom_bond_site_symmetry_2
_geom_bond_distance
_geom_bond_publ_flag
O1 C1 . 1.3721(15) ?
O1 C9 . 1.4190(19) ?
C1 C2 . 1.3768(18) ?
C1 C6 . 1.3860(18) ?
C2 C3 . 1.3820(18) ?
C2 H2 . 0.9300 ?
C3 C4 . 1.3890(18) ?
C3 H3 . 0.9300 ?
C4 C5 . 1.3978(18) ?
C4 C7 . 1.4573(18) ?
C5 C6 . 1.3735(18) ?
C5 H5 . 0.9300 ?
C6 H6 . 0.9300 ?
C7 C8 . 1.3367(19) ?
C7 H7 . 0.9300 ?
C8 C8 5_575 1.435(3) ?
C8 H8 . 0.9300 ?
C9 H9A . 0.9600 ?
C9 H9B . 0.9600 ?
C9 H9C . 0.9600 ?

loop_
_geom_torsion_atom_site_label_1
_geom_torsion_atom_site_label_2
_geom_torsion_atom_site_label_3
_geom_torsion_atom_site_label_4
_geom_torsion_site_symmetry_1
_geom_torsion_site_symmetry_2
_geom_torsion_site_symmetry_3
_geom_torsion_site_symmetry_4
_geom_torsion
_geom_torsion_publ_flag
C9 O1 C1 C2 . . . . 4.3(2) ?
C9 O1 C1 C6 . . . . -176.19(14) ?
O1 C1 C2 C3 . . . . -179.72(12) ?
C6 C1 C2 C3 . . . . 0.81(19) ?
C1 C2 C3 C4 . . . . 0.9(2) ?
C2 C3 C4 C5 . . . . -2.09(19) ?
C2 C3 C4 C7 . . . . 174.90(13) ?
C3 C4 C5 C6 . . . . 1.54(18) ?
C7 C4 C5 C6 . . . . -175.32(12) ?
C4 C5 C6 C1 . . . . 0.1(2) ?
O1 C1 C6 C5 . . . . 179.15(12) ?
C2 C1 C6 C5 . . . . -1.33(19) ?
C3 C4 C7 C8 . . . . -170.76(13) ?
C5 C4 C7 C8 . . . . 6.0(2) ?
C4 C7 C8 C8 . . . 5_575 175.49(15) ?
